data_2015961
loop_
_publ_author_name
'Kaliyaperumal Thanigaimani'
'Packianathan Thomas Muthiah'
'Daniel E. Lynch'

_publ_section_title
;
 Hydrogen-bonded supramolecular motifs in
 2-amino-4,6-dimethoxypyrimidinium 4-hydroxybenzoate monohydrate,
 2-amino-4,6-dimethoxypyrimidinium 6-carboxypyridine-2-carboxylate
 monohydrate and 2-amino-4,6-dimethoxypyrimidinium hydrogen
 (2<i>R</i>,3<i>R</i>)-tartrate 2-amino-4,6-dimethoxypyrimidine
;
_journal_coeditor_code OB3031
_journal_issue 5
_journal_name_full 'Acta Crystallographica Section C'
_journal_page_first o295
_journal_page_last o300
_journal_paper_doi 10.1107/S0108270107005677
_journal_volume 63
_journal_year 2007
_chemical_formula_iupac 'C6 H10 N3 O2 +, C7 H5 O3 -, H2 O'
_chemical_formula_moiety 'C6 H10 N3 O2 +, C7 H5 O3 -, H2 O'
_chemical_formula_sum 'C13 H17 N3 O6'
_chemical_formula_weight 311.30
_chemical_name_systematic
;
2-amino-4,6-dimethoxypyrimidinium 4-hydroxybenzoate monohydrate
;
_space_group_IT_number 14
_symmetry_cell_setting monoclinic
_symmetry_space_group_name_Hall '-P 2ybc'
_symmetry_space_group_name_H-M 'P 1 21/c 1'
_atom_sites_solution_hydrogens geom
_atom_sites_solution_primary direct
_atom_sites_solution_secondary difmap
_cell_angle_alpha 90
_cell_angle_beta 93.631(2)
_cell_angle_gamma 90
_cell_formula_units_Z 4
_cell_length_a 6.9710(2)
_cell_length_b 10.9014(3)
_cell_length_c 18.3749(6)
_cell_measurement_reflns_used 3172
_cell_measurement_temperature 120
_cell_measurement_theta_max 27.5
_cell_measurement_theta_min 3.5
_cell_volume 1393.57(7)
_computing_cell_refinement 'DENZO and COLLECT'
_computing_data_collection 'DENZO (Otwinowski & Minor, 1997) and COLLECT (Hooft, 1998)'
_computing_data_reduction 'DENZO and COLLECT'
_computing_molecular_graphics 'PLATON (Spek, 2003)'
_computing_publication_material PLATON
_computing_structure_refinement 'SHELXL97 (Sheldrick, 1997)'
_computing_structure_solution 'SHELXS97 (Sheldrick, 1997)'
_diffrn_ambient_temperature 120
_diffrn_measured_fraction_theta_full 0.991
_diffrn_measured_fraction_theta_max 0.991
_diffrn_measurement_device_type 'Bruker--Nonius KappaCCD area-detector'
_diffrn_measurement_method '\f and \w'
_diffrn_radiation_monochromator graphite
_diffrn_radiation_source 'Bruker--Nonius FR591 rotating anode'
_diffrn_radiation_type MoK\a
_diffrn_radiation_wavelength 0.71073
_diffrn_reflns_av_R_equivalents 0.0355
_diffrn_reflns_av_sigmaI/netI 0.0396
_diffrn_reflns_limit_h_max 9
_diffrn_reflns_limit_h_min -8
_diffrn_reflns_limit_k_max 9
_diffrn_reflns_limit_k_min -14
_diffrn_reflns_limit_l_max 22
_diffrn_reflns_limit_l_min -23
_diffrn_reflns_number 12896
_diffrn_reflns_reduction_process ' ?'
_diffrn_reflns_theta_full 27.55
_diffrn_reflns_theta_max 27.55
_diffrn_reflns_theta_min 3.47
_exptl_absorpt_coefficient_mu 0.119
_exptl_absorpt_correction_type none
_exptl_crystal_colour colourless
_exptl_crystal_density_diffrn 1.484
_exptl_crystal_density_method 'Not Measured'
_exptl_crystal_description plate-like
_exptl_crystal_F_000 656
_exptl_crystal_size_max 0.48
_exptl_crystal_size_mid 0.30
_exptl_crystal_size_min 0.14
_refine_diff_density_max 0.581
_refine_diff_density_min -0.646
_refine_ls_extinction_coef 0.053(5)
_refine_ls_extinction_expression FC^*^=KFC[1+0.001XFC^2^\L^3^/SIN(2\Q)]^-1/4^
_refine_ls_extinction_method SHELXL97
_refine_ls_goodness_of_fit_ref 1.086
_refine_ls_hydrogen_treatment constr
_refine_ls_matrix_type full
_refine_ls_number_parameters 203
_refine_ls_number_reflns 3172
_refine_ls_number_restraints 3
_refine_ls_restrained_S_all 1.087
_refine_ls_R_factor_all 0.0781
_refine_ls_R_factor_gt 0.0554
_refine_ls_shift/su_max 0.000
_refine_ls_shift/su_mean 0.000
_refine_ls_structure_factor_coef Fsqd
_refine_ls_weighting_details 'calc w=1/[\s^2^(Fo^2^)+(0.0837P)^2^+0.1403P] where P=(Fo^2^+2Fc^2^)/3'
_refine_ls_weighting_scheme calc
_refine_ls_wR_factor_gt 0.1272
_refine_ls_wR_factor_ref 0.1399
_reflns_number_gt 2415
_reflns_number_total 3172
_reflns_threshold_expression I>2\s(I)
_cod_data_source_file ob3031.cif
_cod_data_source_block I
_cod_original_sg_symbol_H-M 'P 21/c'
_cod_database_code 2015961
_cod_database_fobs_code 2015961

loop_
_symmetry_equiv_pos_as_xyz
x,y,z
-x,1/2+y,1/2-z
-x,-y,-z
x,1/2-y,1/2+z

loop_
_atom_site_aniso_label
_atom_site_aniso_U_11
_atom_site_aniso_U_22
_atom_site_aniso_U_33
_atom_site_aniso_U_12
_atom_site_aniso_U_13
_atom_site_aniso_U_23
O1 0.0249(6) 0.0185(6) 0.0183(6) 0.0032(5) -0.0020(5) -0.0043(5)
O2 0.0257(6) 0.0174(6) 0.0184(6) 0.0013(5) -0.0017(5) 0.0020(5)
N1 0.0190(7) 0.0171(7) 0.0153(7) 0.0004(5) -0.0007(5) -0.0016(5)
N2 0.0335(9) 0.0164(7) 0.0139(7) 0.0017(6) -0.0038(6) -0.0009(6)
N3 0.0149(7) 0.0178(7) 0.0171(7) 0.0003(5) 0.0001(5) -0.0026(6)
C2 0.0128(7) 0.0185(8) 0.0155(8) -0.0009(6) 0.0001(6) -0.0006(6)
C4 0.0115(7) 0.0198(8) 0.0186(9) -0.0012(6) 0.0013(6) -0.0038(7)
C5 0.0175(8) 0.0151(7) 0.0224(9) 0.0009(6) 0.0022(6) -0.0009(7)
C6 0.0118(7) 0.0194(8) 0.0193(8) 0.0001(6) 0.0009(6) 0.0037(7)
C7 0.0266(9) 0.0235(9) 0.0180(9) 0.0041(7) -0.0021(7) -0.0045(7)
C8 0.0255(9) 0.0183(8) 0.0252(9) 0.0027(7) -0.0001(7) 0.0058(7)
O3 0.0308(7) 0.0202(6) 0.0158(6) -0.0036(5) -0.0032(5) 0.0033(5)
O4 0.0279(6) 0.0158(6) 0.0167(6) -0.0008(5) -0.0014(5) -0.0010(5)
O5 0.0334(7) 0.0217(6) 0.0149(6) -0.0020(5) -0.0018(5) -0.0025(5)
C9 0.0107(7) 0.0173(8) 0.0163(8) 0.0003(6) 0.0010(6) -0.0016(6)
C10 0.0171(8) 0.0144(7) 0.0186(8) -0.0012(6) 0.0024(6) 0.0005(6)
C11 0.0173(8) 0.0194(8) 0.0143(8) 0.0016(6) 0.0012(6) 0.0029(6)
C12 0.0142(7) 0.0200(8) 0.0151(8) 0.0020(6) 0.0010(6) -0.0042(6)
C13 0.0188(8) 0.0156(8) 0.0210(9) 0.0010(6) 0.0019(7) -0.0002(7)
C14 0.0196(8) 0.0179(8) 0.0149(8) 0.0011(6) 0.0011(6) 0.0012(6)
C15 0.0134(7) 0.0185(8) 0.0181(8) 0.0003(6) 0.0017(6) 0.0002(7)
O1W 0.0287(7) 0.0286(7) 0.0154(6) -0.0069(5) -0.0016(5) 0.0024(5)

loop_
_atom_site_type_symbol
_atom_site_label
_atom_site_fract_x
_atom_site_fract_y
_atom_site_fract_z
_atom_site_U_iso_or_equiv
_atom_site_thermal_displace_type
_atom_site_calc_flag
_atom_site_refinement_flags
_atom_site_occupancy
O O1 0.40962(16) 0.85957(10) 0.51255(6) 0.0207(3) Uani . . 1.000
O O2 0.26432(16) 0.80476(10) 0.26006(6) 0.0206(3) Uani . . 1.000
N N1 0.34431(18) 0.65078(12) 0.33471(7) 0.0172(4) Uani . . 1.000
N N2 0.42097(19) 0.48035(13) 0.40256(7) 0.0215(4) Uani . . 1.000
N N3 0.42694(18) 0.66807(12) 0.46101(7) 0.0166(4) Uani . . 1.000
C C2 0.3974(2) 0.60079(15) 0.40033(8) 0.0156(4) Uani . . 1.000
C C4 0.3935(2) 0.78774(15) 0.45418(9) 0.0166(5) Uani . . 1.000
C C5 0.3390(2) 0.84720(14) 0.38839(9) 0.0183(5) Uani . . 1.000
C C6 0.3155(2) 0.77336(14) 0.32874(9) 0.0168(4) Uani . . 1.000
C C7 0.4645(3) 0.80425(16) 0.58223(9) 0.0228(5) Uani . . 1.000
C C8 0.2401(2) 0.93355(15) 0.24485(10) 0.0231(5) Uani . . 1.000
O O3 0.26439(17) 0.34335(10) 0.27838(6) 0.0225(4) Uani . . 1.000
O O4 0.26345(16) 0.52068(10) 0.21800(6) 0.0203(3) Uani . . 1.000
O O5 0.01317(18) 0.16590(10) -0.04400(6) 0.0235(4) Uani . . 1.000
C C9 0.1800(2) 0.34106(14) 0.15073(8) 0.0148(4) Uani . . 1.000
C C10 0.1605(2) 0.40701(15) 0.08591(9) 0.0166(4) Uani . . 1.000
C C11 0.1067(2) 0.35042(14) 0.02052(9) 0.0170(5) Uani . . 1.000
C C12 0.0690(2) 0.22490(14) 0.01898(8) 0.0164(4) Uani . . 1.000
C C13 0.0887(2) 0.15670(15) 0.08311(9) 0.0184(5) Uani . . 1.000
C C14 0.1441(2) 0.21491(14) 0.14802(9) 0.0175(5) Uani . . 1.000
C C15 0.2394(2) 0.40424(15) 0.22074(9) 0.0166(4) Uani . . 1.000
O O1W 0.04316(17) 0.17595(11) 0.34496(6) 0.0244(4) Uani . . 1.000
H H1 0.32880 0.60470 0.29680 0.0210 Uiso calc R 1.000
H H2A 0.45540 0.44490 0.44310 0.0260 Uiso calc R 1.000
H H2B 0.40180 0.43760 0.36350 0.0260 Uiso calc R 1.000
H H5 0.32000 0.93160 0.38570 0.0220 Uiso calc R 1.000
H H7A 0.37930 0.73740 0.59100 0.0340 Uiso calc R 1.000
H H7B 0.45690 0.86440 0.62010 0.0340 Uiso calc R 1.000
H H7C 0.59390 0.77410 0.58190 0.0340 Uiso calc R 1.000
H H8A 0.14510 0.96680 0.27490 0.0350 Uiso calc R 1.000
H H8B 0.19880 0.94450 0.19440 0.0350 Uiso calc R 1.000
H H8C 0.36010 0.97520 0.25500 0.0350 Uiso calc R 1.000
H H5A 0.01630 0.21380 -0.07830 0.0350 Uiso calc R 1.000
H H10 0.18420 0.49100 0.08660 0.0200 Uiso calc R 1.000
H H11 0.09560 0.39600 -0.02230 0.0200 Uiso calc R 1.000
H H13 0.06480 0.07280 0.08230 0.0220 Uiso calc R 1.000
H H14 0.15780 0.16910 0.19070 0.0210 Uiso calc R 1.000
H H1W -0.06570 0.14160 0.32000 0.0290 Uiso . R 1.000
H H2W 0.11260 0.22130 0.31310 0.0290 Uiso . R 1.000

loop_
_atom_type_symbol
_atom_type_description
_atom_type_scat_dispersion_real
_atom_type_scat_dispersion_imag
_atom_type_scat_source
O O 0.0106 0.0060 'International Tables Vol C Tables 4.2.6.8 and 6.1.1.4'
N N 0.0061 0.0033 'International Tables Vol C Tables 4.2.6.8 and 6.1.1.4'
H H 0.0000 0.0000 'International Tables Vol C Tables 4.2.6.8 and 6.1.1.4'
C C 0.0033 0.0016 'International Tables Vol C Tables 4.2.6.8 and 6.1.1.4'

loop_
_geom_angle_atom_site_label_1
_geom_angle_atom_site_label_2
_geom_angle_atom_site_label_3
_geom_angle
_geom_angle_publ_flag
C4 O1 C7 118.30(13) no
C6 O2 C8 117.06(12) no
C12 O5 H5A 109.45 no
H1W O1W H2W 110.04 no
C2 N1 C6 120.01(14) yes
C2 N3 C4 116.22(14) yes
C2 N1 H1 119.98 no
C6 N1 H1 120.01 no
C2 N2 H2A 120.00 no
H2A N2 H2B 120.01 no
C2 N2 H2B 119.99 no
N2 C2 N3 120.34(14) no
N1 C2 N3 122.69(14) no
N1 C2 N2 116.97(14) no
O1 C4 C5 115.36(14) no
N3 C4 C5 124.82(15) no
O1 C4 N3 119.82(14) no
C4 C5 C6 115.65(14) no
O2 C6 C5 128.40(14) no
N1 C6 C5 120.56(15) no
O2 C6 N1 111.04(13) no
C6 C5 H5 122.17 no
C4 C5 H5 122.18 no
O1 C7 H7C 109.47 no
O1 C7 H7A 109.49 no
O1 C7 H7B 109.49 no
H7B C7 H7C 109.47 no
H7A C7 H7B 109.49 no
H7A C7 H7C 109.42 no
O2 C8 H8C 109.49 no
O2 C8 H8A 109.48 no
O2 C8 H8B 109.45 no
H8B C8 H8C 109.45 no
H8A C8 H8B 109.43 no
H8A C8 H8C 109.53 no
C10 C9 C15 120.38(14) no
C14 C9 C15 121.55(14) no
C10 C9 C14 118.07(14) no
C9 C10 C11 121.37(15) no
C10 C11 C12 119.79(15) no
O5 C12 C11 121.70(14) no
C11 C12 C13 119.91(14) no
O5 C12 C13 118.38(14) no
C12 C13 C14 119.44(15) no
C9 C14 C13 121.41(15) no
O3 C15 C9 119.98(14) no
O3 C15 O4 123.12(15) no
O4 C15 C9 116.90(14) no
C9 C10 H10 119.31 no
C11 C10 H10 119.32 no
C12 C11 H11 120.15 no
C10 C11 H11 120.06 no
C12 C13 H13 120.24 no
C14 C13 H13 120.32 no
C9 C14 H14 119.33 no
C13 C14 H14 119.26 no

loop_
_geom_bond_atom_site_label_1
_geom_bond_atom_site_label_2
_geom_bond_distance
_geom_bond_publ_flag
O1 C4 1.327(2) no
O1 C7 1.445(2) no
O2 C6 1.334(2) no
O2 C8 1.439(2) no
O3 C15 1.253(2) yes
O4 C15 1.282(2) yes
O5 C12 1.3592(18) yes
O5 H5A 0.8198 no
O1W H1W 0.9393 no
O1W H2W 0.9259 no
N1 C2 1.353(2) yes
N1 C6 1.355(2) yes
N2 C2 1.324(2) yes
N3 C4 1.330(2) yes
N3 C2 1.340(2) yes
N1 H1 0.8601 no
N2 H2A 0.8598 no
N2 H2B 0.8591 no
C4 C5 1.403(2) no
C5 C6 1.361(2) no
C5 H5 0.9304 no
C7 H7C 0.9604 no
C7 H7A 0.9602 no
C7 H7B 0.9600 no
C8 H8B 0.9606 no
C8 H8C 0.9597 no
C8 H8A 0.9598 no
C9 C14 1.398(2) no
C9 C10 1.390(2) no
C9 C15 1.494(2) no
C10 C11 1.381(2) no
C11 C12 1.393(2) no
C12 C13 1.393(2) no
C13 C14 1.384(2) no
C10 H10 0.9303 no
C11 H11 0.9296 no
C13 H13 0.9296 no
C14 H14 0.9295 no

loop_
_geom_hbond_atom_site_label_D
_geom_hbond_atom_site_label_H
_geom_hbond_atom_site_label_A
_geom_hbond_site_symmetry_A
_geom_hbond_distance_DH
_geom_hbond_distance_HA
_geom_hbond_distance_DA
_geom_hbond_angle_DHA
_geom_hbond_publ_flag
N1 H1 O4 . 0.86 1.75 2.6029(17) 172 yes
O1W H1W O4 2_545 0.94 2.00 2.9084(16) 162 yes
N2 H2A N3 3_666 0.86 2.26 3.1128(19) 171 yes
N2 H2B O3 . 0.86 2.06 2.8832(17) 161 yes
O1W H2W O3 . 0.93 1.84 2.7284(16) 160 yes
O5 H5A O1W 4_554 0.82 1.87 2.6894(16) 176 yes
C11 H11 O1W 4_554 0.93 2.57 3.241(2) 130 yes

loop_
_geom_torsion_atom_site_label_1
_geom_torsion_atom_site_label_2
_geom_torsion_atom_site_label_3
_geom_torsion_atom_site_label_4
_geom_torsion
_geom_torsion_publ_flag
C7 O1 C4 N3 0.3(2) no
C7 O1 C4 C5 179.74(14) no
C8 O2 C6 C5 3.8(2) no
C8 O2 C6 N1 -176.39(12) no
C2 N1 C6 O2 179.96(13) no
C2 N1 C6 C5 -0.2(2) no
C6 N1 C2 N2 179.22(13) no
C6 N1 C2 N3 -1.2(2) no
C4 N3 C2 N2 -177.77(13) no
C2 N3 C4 C5 -3.0(2) no
C4 N3 C2 N1 2.7(2) no
C2 N3 C4 O1 176.44(13) no
O1 C4 C5 C6 -177.74(13) no
N3 C4 C5 C6 1.7(2) no
C4 C5 C6 N1 0.0(2) no
C4 C5 C6 O2 179.81(14) no
C14 C9 C10 C11 0.2(2) no
C15 C9 C14 C13 179.86(13) no
C10 C9 C15 O3 -177.03(14) no
C10 C9 C15 O4 2.6(2) no
C14 C9 C15 O3 2.4(2) no
C14 C9 C15 O4 -177.99(13) no
C15 C9 C10 C11 179.67(13) no
C10 C9 C14 C13 -0.7(2) no
C9 C10 C11 C12 0.6(2) no
C10 C11 C12 O5 179.10(13) no
C10 C11 C12 C13 -1.0(2) no
C11 C12 C13 C14 0.6(2) no
O5 C12 C13 C14 -179.55(13) no
C12 C13 C14 C9 0.3(2) no

loop_
_cod_related_entry_id
_cod_related_entry_database
_cod_related_entry_code
1 ChemSpider 21133196
